data_1573768
loop_
_publ_author_name
'Wang, Zhen'
'Yu, Jiahui'
'Zhang, Jie'
'Zhang, Dengsong'
'Qiu, Zaozao'
'Xie, Zuowei'

_publ_section_title
;
 Palladium-Catalyzed Intramolecular Aerobic Oxidative Cross-Coupling of
 BH/CH between o-Carborane and Arenes
;
_journal_name_full 'Chemical Science'
_journal_paper_doi 10.1039/D4SC08496A
_journal_year 2025
_chemical_formula_moiety 'C14 H18 B10'
_chemical_formula_sum 'C14 H18 B10'
_chemical_formula_weight 294.38
_space_group_crystal_system monoclinic
_space_group_IT_number 14
_space_group_name_Hall '-P 2ybc'
_space_group_name_H-M_alt 'P 1 21/c 1'
_atom_sites_solution_hydrogens geom
_atom_sites_solution_primary dual
_audit_creation_date 2024-03-21
_audit_creation_method
;
Olex2 1.5
(compiled 2024.02.16 svn.r378c4104 for OlexSys, GUI svn.r6928)
;
_audit_update_record
;
2024-11-29 deposited with the CCDC.	2025-01-23 downloaded from the CCDC.
;
_cell_angle_alpha 90
_cell_angle_beta 101.3930(10)
_cell_angle_gamma 90
_cell_formula_units_Z 4
_cell_length_a 9.9506(3)
_cell_length_b 13.2870(4)
_cell_length_c 12.6971(4)
_cell_measurement_reflns_used 9764
_cell_measurement_temperature 296
_cell_measurement_theta_max 54.926
_cell_measurement_theta_min 3.090
_cell_volume 1645.65(9)
_computing_cell_refinement 'SAINT V8.40B (?, 2016)'
_computing_data_reduction 'SAINT V8.40B (?, 2016)'
_computing_molecular_graphics 'Olex2 1.5 (Dolomanov et al., 2009)'
_computing_publication_material 'Olex2 1.5 (Dolomanov et al., 2009)'
_computing_structure_refinement 'SHELXL 2018/3 (Sheldrick, 2015)'
_computing_structure_solution 'SHELXT 2018/2 (Sheldrick, 2018)'
_diffrn_ambient_temperature 296
_diffrn_measured_fraction_theta_full 0.999
_diffrn_measured_fraction_theta_max 0.998
_diffrn_measurement_device_type 'Bruker D8 Venture'
_diffrn_measurement_method '\f and \w scans'
_diffrn_radiation_type GaK\a
_diffrn_radiation_wavelength 1.34139
_diffrn_reflns_av_R_equivalents 0.0769
_diffrn_reflns_av_unetI/netI 0.0478
_diffrn_reflns_Laue_measured_fraction_full 0.999
_diffrn_reflns_Laue_measured_fraction_max 0.998
_diffrn_reflns_limit_h_max 9
_diffrn_reflns_limit_h_min -12
_diffrn_reflns_limit_k_max 16
_diffrn_reflns_limit_k_min -11
_diffrn_reflns_limit_l_max 15
_diffrn_reflns_limit_l_min -15
_diffrn_reflns_number 21071
_diffrn_reflns_point_group_measured_fraction_full 0.999
_diffrn_reflns_point_group_measured_fraction_max 0.998
_diffrn_reflns_theta_full 53.594
_diffrn_reflns_theta_max 54.992
_diffrn_reflns_theta_min 3.943
_diffrn_source_current 2.86
_diffrn_source_power 0.1995708
_diffrn_source_voltage 69.78
_diffrn_standards_number 0
_exptl_absorpt_coefficient_mu 0.262
_exptl_absorpt_correction_T_max 0.7508
_exptl_absorpt_correction_T_min 0.3434
_exptl_absorpt_correction_type multi-scan
_exptl_absorpt_process_details
;
SADABS-2016/2 (Bruker,2016/2) was used for absorption correction.
wR2(int) was 0.1719 before and 0.0879 after correction.
The Ratio of minimum to maximum transmission is 0.4574.
The \l/2 correction factor is Not present.
;
_exptl_crystal_colour colourless
_exptl_crystal_colour_primary colourless
_exptl_crystal_density_diffrn 1.188
_exptl_crystal_description block
_exptl_crystal_F_000 608
_exptl_crystal_size_max 0.17
_exptl_crystal_size_mid 0.17
_exptl_crystal_size_min 0.05
_refine_diff_density_max 0.232
_refine_diff_density_min -0.240
_refine_diff_density_rms 0.043
_refine_ls_extinction_method none
_refine_ls_goodness_of_fit_ref 1.086
_refine_ls_hydrogen_treatment constr
_refine_ls_matrix_type full
_refine_ls_number_parameters 217
_refine_ls_number_reflns 3122
_refine_ls_number_restraints 0
_refine_ls_restrained_S_all 1.086
_refine_ls_R_factor_all 0.0736
_refine_ls_R_factor_gt 0.0621
_refine_ls_shift/su_max 0.001
_refine_ls_shift/su_mean 0.000
_refine_ls_structure_factor_coef Fsqd
_refine_ls_weighting_details 'w=1/[\s^2^(Fo^2^)+(0.0946P)^2^+0.4991P] where P=(Fo^2^+2Fc^2^)/3'
_refine_ls_weighting_scheme calc
_refine_ls_wR_factor_gt 0.1748
_refine_ls_wR_factor_ref 0.1837
_reflns_Friedel_coverage 0.000
_reflns_number_gt 2554
_reflns_number_total 3122
_reflns_threshold_expression 'I > 2\s(I)'
_cod_data_source_file d4sc08496a2.cif
_cod_data_source_block 8x
_cod_database_code 1573768
_shelx_shelxl_version_number 2018/3
_shelx_space_group_comment
;
The symmetry employed for this shelxl refinement is uniquely defined
by the following loop, which should always be used as a source of
symmetry information in preference to the above space-group names.
They are only intended as comments.
;
_shelx_estimated_absorpt_t_max 0.987
_shelx_estimated_absorpt_t_min 0.957
_olex2_refinement_description
;
1. Fixed Uiso
 At 1.2 times of:
  All B(H) groups, All C(H) groups
2.a Aromatic/amide H refined with riding coordinates:
 C4(H4), C5(H5), C6(H6), C7(H7), C10(H10), C11(H11), C12(H12), C13(H13)
2.b Boron cage BH refined with riding coordinates:
 C2(H2), B3(H3), B4(H4A), B6(H6A), B7(H7A), B8(H8), B9(H9), B10(H10A),
 B11(H11A), B12(H12A)
;
_olex2_submission_special_instructions 'No special instructions were received'

loop_
_space_group_symop_operation_xyz
'x, y, z'
'-x, y+1/2, -z+1/2'
'-x, -y, -z'
'x, -y-1/2, z-1/2'

loop_
_atom_site_label
_atom_site_type_symbol
_atom_site_fract_x
_atom_site_fract_y
_atom_site_fract_z
_atom_site_U_iso_or_equiv
_atom_site_adp_type
_atom_site_occupancy
_atom_site_site_symmetry_order
_atom_site_calc_flag
_atom_site_refinement_flags_posn
_atom_site_refinement_flags_adp
_atom_site_refinement_flags_occupancy
_atom_site_disorder_assembly
_atom_site_disorder_group
C1 C 0.36058(17) 0.34209(13) 0.64039(12) 0.0373(4) Uani 1 1 d . . . . .
C2 C 0.4718(2) 0.24774(16) 0.63614(16) 0.0505(5) Uani 1 1 d . . . . .
H2 H 0.441388 0.178822 0.589498 0.061 Uiso 1 1 calc R U . . .
C3 C 0.21568(18) 0.33495(15) 0.58048(14) 0.0434(4) Uani 1 1 d . . . . .
C4 C 0.1870(2) 0.28096(19) 0.48509(16) 0.0585(6) Uani 1 1 d . . . . .
H4 H 0.258008 0.249429 0.460067 0.070 Uiso 1 1 calc R U . . .
C5 C 0.0549(2) 0.2733(2) 0.4268(2) 0.0807(8) Uani 1 1 d . . . . .
H5 H 0.036787 0.237466 0.362639 0.097 Uiso 1 1 calc R U . . .
C6 C -0.0490(3) 0.3191(3) 0.4646(2) 0.0939(10) Uani 1 1 d . . . . .
H6 H -0.138622 0.313910 0.426330 0.113 Uiso 1 1 calc R U . . .
C7 C -0.0219(2) 0.3728(2) 0.5589(2) 0.0784(8) Uani 1 1 d . . . . .
H7 H -0.094628 0.403278 0.582677 0.094 Uiso 1 1 calc R U . . .
C8 C 0.11056(19) 0.38358(17) 0.62104(16) 0.0509(5) Uani 1 1 d . . . . .
C9 C 0.13240(19) 0.44099(16) 0.72398(16) 0.0501(5) Uani 1 1 d . . . . .
C10 C 0.0228(2) 0.4912(2) 0.7560(2) 0.0710(7) Uani 1 1 d . . . . .
H10 H -0.062947 0.490765 0.710688 0.085 Uiso 1 1 calc R U . . .
C11 C 0.0388(3) 0.5410(2) 0.8526(2) 0.0827(9) Uani 1 1 d . . . . .
H11 H -0.035900 0.573540 0.871237 0.099 Uiso 1 1 calc R U . . .
C12 C 0.1636(3) 0.5435(2) 0.9218(2) 0.0751(8) Uani 1 1 d . . . . .
H12 H 0.173637 0.576196 0.987682 0.090 Uiso 1 1 calc R U . . .
C13 C 0.2742(2) 0.49641(18) 0.89179(16) 0.0589(6) Uani 1 1 d . . . . .
H13 H 0.359339 0.498460 0.937907 0.071 Uiso 1 1 calc R U . . .
C14 C 0.26111(19) 0.44595(15) 0.79401(14) 0.0452(5) Uani 1 1 d . . . . .
B3 B 0.48944(19) 0.35786(15) 0.57172(16) 0.0383(4) Uani 1 1 d . . . . .
H3 H 0.471409 0.362943 0.483571 0.046 Uiso 1 1 calc R U . . .
B4 B 0.44190(19) 0.45650(15) 0.64658(15) 0.0364(4) Uani 1 1 d . . . . .
H4A H 0.394898 0.526144 0.609467 0.044 Uiso 1 1 calc R U . . .
B5 B 0.3908(2) 0.40064(16) 0.76022(15) 0.0395(5) Uani 1 1 d . . . . .
B6 B 0.4103(2) 0.26747(17) 0.75242(16) 0.0453(5) Uani 1 1 d . . . . .
H6A H 0.343018 0.214296 0.783720 0.054 Uiso 1 1 calc R U . . .
B7 B 0.6333(2) 0.29596(18) 0.64226(18) 0.0470(5) Uani 1 1 d . . . . .
H7A H 0.710408 0.261218 0.602487 0.056 Uiso 1 1 calc R U . . .
B8 B 0.6168(2) 0.42882(16) 0.65176(16) 0.0417(5) Uani 1 1 d . . . . .
H8 H 0.684195 0.480715 0.618915 0.050 Uiso 1 1 calc R U . . .
B9 B 0.5569(2) 0.45587(16) 0.77226(16) 0.0408(5) Uani 1 1 d . . . . .
H9 H 0.585379 0.525405 0.818282 0.049 Uiso 1 1 calc R U . . .
B10 B 0.5372(2) 0.33903(17) 0.83688(16) 0.0481(5) Uani 1 1 d . . . . .
H10A H 0.552970 0.333195 0.924886 0.058 Uiso 1 1 calc R U . . .
B11 B 0.5857(2) 0.24076(18) 0.75676(18) 0.0518(6) Uani 1 1 d . . . . .
H11A H 0.632966 0.170393 0.791759 0.062 Uiso 1 1 calc R U . . .
B12 B 0.6764(2) 0.35627(17) 0.76965(18) 0.0473(5) Uani 1 1 d . . . . .
H12A H 0.782999 0.361392 0.814005 0.057 Uiso 1 1 calc R U . . .

loop_
_atom_site_aniso_label
_atom_site_aniso_U_11
_atom_site_aniso_U_22
_atom_site_aniso_U_33
_atom_site_aniso_U_23
_atom_site_aniso_U_13
_atom_site_aniso_U_12
C1 0.0380(9) 0.0489(10) 0.0253(8) 0.0002(7) 0.0070(6) -0.0030(7)
C2 0.0529(11) 0.0563(11) 0.0426(10) 0.0037(9) 0.0099(8) 0.0022(9)
C3 0.0377(9) 0.0591(11) 0.0328(9) -0.0053(8) 0.0059(7) -0.0096(8)
C4 0.0494(11) 0.0816(15) 0.0434(11) -0.0190(10) 0.0067(9) -0.0102(10)
C5 0.0565(13) 0.122(2) 0.0592(14) -0.0396(15) -0.0003(11) -0.0195(14)
C6 0.0450(12) 0.148(3) 0.0813(19) -0.0444(19) -0.0060(12) -0.0130(15)
C7 0.0371(11) 0.120(2) 0.0758(17) -0.0329(16) 0.0058(10) -0.0076(12)
C8 0.0372(9) 0.0716(13) 0.0443(11) -0.0091(9) 0.0087(8) -0.0093(9)
C9 0.0417(10) 0.0666(13) 0.0457(11) -0.0079(9) 0.0172(8) -0.0079(9)
C10 0.0471(12) 0.0965(18) 0.0742(16) -0.0222(14) 0.0239(11) -0.0044(12)
C11 0.0681(16) 0.105(2) 0.0870(19) -0.0328(16) 0.0437(14) -0.0015(14)
C12 0.0786(16) 0.0965(19) 0.0594(14) -0.0310(13) 0.0359(13) -0.0153(14)
C13 0.0639(13) 0.0755(14) 0.0408(11) -0.0144(10) 0.0191(9) -0.0132(11)
C14 0.0479(10) 0.0566(11) 0.0338(9) -0.0064(8) 0.0151(8) -0.0118(8)
B3 0.0350(9) 0.0484(11) 0.0316(9) -0.0008(8) 0.0064(7) 0.0003(8)
B4 0.0358(9) 0.0446(10) 0.0285(9) 0.0020(8) 0.0056(7) -0.0020(8)
B5 0.0424(10) 0.0520(11) 0.0236(9) -0.0011(8) 0.0047(7) -0.0073(9)
B6 0.0548(12) 0.0499(12) 0.0308(10) 0.0060(9) 0.0079(9) -0.0087(10)
B7 0.0394(10) 0.0551(12) 0.0457(12) 0.0023(10) 0.0066(8) 0.0059(9)
B8 0.0356(10) 0.0517(11) 0.0370(10) 0.0049(9) 0.0054(8) -0.0029(9)
B9 0.0401(10) 0.0484(11) 0.0315(10) 0.0003(8) 0.0011(8) -0.0053(9)
B10 0.0552(12) 0.0577(13) 0.0282(10) 0.0068(9) 0.0002(9) -0.0061(10)
B11 0.0567(13) 0.0506(12) 0.0441(12) 0.0115(10) 0.0003(10) 0.0028(10)
B12 0.0408(10) 0.0563(13) 0.0398(11) 0.0068(9) -0.0045(8) 0.0007(9)

loop_
_atom_type_symbol
_atom_type_description
_atom_type_scat_dispersion_real
_atom_type_scat_dispersion_imag
_atom_type_scat_source
C C 0.0137 0.0067 'International Tables Vol C Tables 4.2.6.8 and 6.1.1.4'
H H 0.0000 0.0000 'International Tables Vol C Tables 4.2.6.8 and 6.1.1.4'
B B 0.0070 0.0029 'International Tables Vol C Tables 4.2.6.8 and 6.1.1.4'

loop_
_geom_angle_atom_site_label_1
_geom_angle_atom_site_label_2
_geom_angle_atom_site_label_3
_geom_angle
_geom_angle_site_symmetry_1
_geom_angle_site_symmetry_3
_geom_angle_publ_flag
C2 C1 B3 60.48(11) . . ?
C2 C1 B4 110.78(13) . . ?
C2 C1 B5 111.91(14) . . ?
C2 C1 B6 60.92(11) . . ?
C3 C1 C2 120.77(15) . . ?
C3 C1 B3 119.76(13) . . ?
C3 C1 B4 118.57(15) . . ?
C3 C1 B5 118.14(14) . . ?
C3 C1 B6 118.30(14) . . ?
B3 C1 B4 61.17(11) . . ?
B3 C1 B6 111.81(14) . . ?
B4 C1 B6 114.56(13) . . ?
B5 C1 B3 112.89(13) . . ?
B5 C1 B4 63.30(11) . . ?
B5 C1 B6 63.19(12) . . ?
C1 C2 H2 121.7 . . ?
C1 C2 B3 60.35(11) . . ?
C1 C2 B6 60.80(11) . . ?
C1 C2 B7 109.67(15) . . ?
C1 C2 B11 109.54(15) . . ?
B3 C2 H2 120.0 . . ?
B3 C2 B6 111.60(15) . . ?
B3 C2 B7 61.09(12) . . ?
B3 C2 B11 111.23(16) . . ?
B6 C2 H2 118.7 . . ?
B7 C2 H2 119.3 . . ?
B7 C2 B6 113.04(16) . . ?
B7 C2 B11 62.17(13) . . ?
B11 C2 H2 119.8 . . ?
B11 C2 B6 61.90(13) . . ?
C4 C3 C1 119.24(17) . . ?
C4 C3 C8 121.04(17) . . ?
C8 C3 C1 119.71(16) . . ?
C3 C4 H4 119.4 . . ?
C5 C4 C3 121.1(2) . . ?
C5 C4 H4 119.4 . . ?
C4 C5 H5 120.5 . . ?
C6 C5 C4 119.1(2) . . ?
C6 C5 H5 120.5 . . ?
C5 C6 H6 119.8 . . ?
C5 C6 C7 120.4(2) . . ?
C7 C6 H6 119.8 . . ?
C6 C7 H7 118.5 . . ?
C6 C7 C8 122.9(2) . . ?
C8 C7 H7 118.5 . . ?
C3 C8 C9 124.33(17) . . ?
C7 C8 C3 115.46(19) . . ?
C7 C8 C9 120.18(19) . . ?
C10 C9 C8 120.63(19) . . ?
C10 C9 C14 117.10(19) . . ?
C14 C9 C8 122.26(17) . . ?
C9 C10 H10 119.1 . . ?
C11 C10 C9 121.8(2) . . ?
C11 C10 H10 119.1 . . ?
C10 C11 H11 119.5 . . ?
C12 C11 C10 120.9(2) . . ?
C12 C11 H11 119.5 . . ?
C11 C12 H12 120.6 . . ?
C11 C12 C13 118.7(2) . . ?
C13 C12 H12 120.6 . . ?
C12 C13 H13 119.2 . . ?
C12 C13 C14 121.6(2) . . ?
C14 C13 H13 119.2 . . ?
C9 C14 B5 120.45(16) . . ?
C13 C14 C9 119.87(18) . . ?
C13 C14 B5 119.59(17) . . ?
C1 B3 C2 59.18(11) . . ?
C1 B3 H3 122.8 . . ?
C1 B3 B4 59.88(10) . . ?
C1 B3 B7 107.77(14) . . ?
C1 B3 B8 107.68(14) . . ?
C2 B3 H3 122.0 . . ?
C2 B3 B4 108.67(14) . . ?
C2 B3 B7 59.89(12) . . ?
C2 B3 B8 108.54(14) . . ?
B4 B3 H3 120.2 . . ?
B7 B3 H3 120.4 . . ?
B7 B3 B4 111.12(14) . . ?
B8 B3 H3 121.0 . . ?
B8 B3 B4 61.11(11) . . ?
B8 B3 B7 61.59(12) . . ?
C1 B4 B3 58.94(10) . . ?
C1 B4 H4A 124.7 . . ?
C1 B4 B5 57.41(10) . . ?
C1 B4 B8 105.62(14) . . ?
C1 B4 B9 104.59(13) . . ?
B3 B4 H4A 122.6 . . ?
B3 B4 B5 106.29(14) . . ?
B3 B4 B8 59.41(11) . . ?
B3 B4 B9 106.98(14) . . ?
B5 B4 H4A 122.1 . . ?
B8 B4 H4A 121.6 . . ?
B8 B4 B5 108.63(14) . . ?
B8 B4 B9 60.60(11) . . ?
B9 B4 H4A 122.3 . . ?
B9 B4 B5 60.38(11) . . ?
C1 B5 B4 59.29(10) . . ?
C1 B5 B6 59.56(11) . . ?
C1 B5 B9 105.31(13) . . ?
C1 B5 B10 105.19(15) . . ?
C14 B5 C1 114.71(15) . . ?
C14 B5 B4 116.48(16) . . ?
C14 B5 B6 120.21(16) . . ?
C14 B5 B9 128.30(16) . . ?
C14 B5 B10 131.19(15) . . ?
B4 B5 B6 108.42(14) . . ?
B4 B5 B9 59.44(10) . . ?
B6 B5 B9 107.63(15) . . ?
B10 B5 B4 107.43(14) . . ?
B10 B5 B6 59.28(12) . . ?
B10 B5 B9 59.97(11) . . ?
C1 B6 C2 58.27(11) . . ?
C1 B6 B5 57.26(10) . . ?
C1 B6 H6A 124.9 . . ?
C1 B6 B10 104.22(14) . . ?
C1 B6 B11 105.14(14) . . ?
C2 B6 B5 105.00(14) . . ?
C2 B6 H6A 123.7 . . ?
C2 B6 B10 105.63(15) . . ?
C2 B6 B11 58.84(12) . . ?
B5 B6 H6A 122.4 . . ?
B10 B6 B5 60.32(12) . . ?
B10 B6 H6A 122.7 . . ?
B10 B6 B11 60.42(13) . . ?
B11 B6 B5 108.31(15) . . ?
B11 B6 H6A 121.7 . . ?
C2 B7 B3 59.02(11) . . ?
C2 B7 H7A 123.6 . . ?
C2 B7 B8 105.96(15) . . ?
C2 B7 B11 58.95(12) . . ?
C2 B7 B12 105.34(15) . . ?
B3 B7 H7A 122.7 . . ?
B3 B7 B8 59.18(11) . . ?
B3 B7 B11 106.98(15) . . ?
B3 B7 B12 106.35(15) . . ?
B8 B7 H7A 122.0 . . ?
B8 B7 B12 60.04(12) . . ?
B11 B7 H7A 121.7 . . ?
B11 B7 B8 108.15(16) . . ?
B11 B7 B12 59.80(13) . . ?
B12 B7 H7A 122.8 . . ?
B3 B8 B4 59.48(11) . . ?
B3 B8 B7 59.23(12) . . ?
B3 B8 H8 123.2 . . ?
B3 B8 B9 106.40(13) . . ?
B3 B8 B12 106.35(15) . . ?
B4 B8 B7 107.91(14) . . ?
B4 B8 H8 121.7 . . ?
B4 B8 B9 59.80(11) . . ?
B4 B8 B12 107.84(14) . . ?
B7 B8 H8 121.7 . . ?
B7 B8 B9 107.99(15) . . ?
B7 B8 B12 60.00(12) . . ?
B9 B8 H8 122.1 . . ?
B12 B8 H8 122.1 . . ?
B12 B8 B9 60.04(12) . . ?
B4 B9 B5 60.18(10) . . ?
B4 B9 B8 59.60(11) . . ?
B4 B9 H9 121.8 . . ?
B4 B9 B10 107.97(14) . . ?
B4 B9 B12 107.54(14) . . ?
B5 B9 H9 121.8 . . ?
B8 B9 B5 107.68(13) . . ?
B8 B9 H9 122.0 . . ?
B8 B9 B10 107.73(15) . . ?
B10 B9 B5 59.91(12) . . ?
B10 B9 H9 121.8 . . ?
B12 B9 B5 107.62(15) . . ?
B12 B9 B8 59.87(12) . . ?
B12 B9 H9 122.0 . . ?
B12 B9 B10 59.83(13) . . ?
B5 B10 B9 60.13(11) . . ?
B5 B10 H10A 121.6 . . ?
B6 B10 B5 60.40(12) . . ?
B6 B10 B9 108.64(14) . . ?
B6 B10 H10A 121.4 . . ?
B6 B10 B11 59.98(13) . . ?
B6 B10 B12 108.03(15) . . ?
B9 B10 H10A 121.5 . . ?
B11 B10 B5 108.03(15) . . ?
B11 B10 B9 107.98(15) . . ?
B11 B10 H10A 121.9 . . ?
B11 B10 B12 59.71(13) . . ?
B12 B10 B5 107.98(14) . . ?
B12 B10 B9 60.07(12) . . ?
B12 B10 H10A 121.9 . . ?
C2 B11 B6 59.26(11) . . ?
C2 B11 B7 58.89(12) . . ?
C2 B11 B10 105.31(16) . . ?
C2 B11 H11A 124.0 . . ?
C2 B11 B12 105.66(15) . . ?
B6 B11 B7 108.21(14) . . ?
B6 B11 B10 59.60(13) . . ?
B6 B11 H11A 121.5 . . ?
B6 B11 B12 108.08(16) . . ?
B7 B11 B10 108.15(16) . . ?
B7 B11 H11A 121.4 . . ?
B10 B11 H11A 122.4 . . ?
B12 B11 B7 60.27(13) . . ?
B12 B11 B10 60.15(13) . . ?
B12 B11 H11A 122.0 . . ?
B7 B12 B8 59.96(12) . . ?
B7 B12 B9 107.99(14) . . ?
B7 B12 H12A 121.9 . . ?
B8 B12 B9 60.08(11) . . ?
B8 B12 H12A 121.6 . . ?
B9 B12 H12A 121.6 . . ?
B10 B12 B7 107.88(15) . . ?
B10 B12 B8 108.11(15) . . ?
B10 B12 B9 60.10(12) . . ?
B10 B12 H12A 121.7 . . ?
B11 B12 B7 59.93(13) . . ?
B11 B12 B8 108.18(15) . . ?
B11 B12 B9 108.35(15) . . ?
B11 B12 B10 60.14(13) . . ?
B11 B12 H12A 121.5 . . ?

loop_
_geom_bond_atom_site_label_1
_geom_bond_atom_site_label_2
_geom_bond_distance
_geom_bond_site_symmetry_2
_geom_bond_publ_flag
C1 C2 1.680(3) . ?
C1 C3 1.494(2) . ?
C1 B3 1.700(2) . ?
C1 B4 1.717(3) . ?
C1 B5 1.682(2) . ?
C1 B6 1.724(3) . ?
C2 H2 1.1000 . ?
C2 B3 1.702(3) . ?
C2 B6 1.726(3) . ?
C2 B7 1.718(3) . ?
C2 B11 1.719(3) . ?
C3 C4 1.388(3) . ?
C3 C8 1.410(3) . ?
C4 H4 0.9300 . ?
C4 C5 1.379(3) . ?
C5 H5 0.9300 . ?
C5 C6 1.366(4) . ?
C6 H6 0.9300 . ?
C6 C7 1.374(3) . ?
C7 H7 0.9300 . ?
C7 C8 1.404(3) . ?
C8 C9 1.492(3) . ?
C9 C10 1.406(3) . ?
C9 C14 1.409(3) . ?
C10 H10 0.9300 . ?
C10 C11 1.374(3) . ?
C11 H11 0.9300 . ?
C11 C12 1.373(4) . ?
C12 H12 0.9300 . ?
C12 C13 1.383(3) . ?
C13 H13 0.9300 . ?
C13 C14 1.394(3) . ?
C14 B5 1.559(3) . ?
B3 H3 1.1000 . ?
B3 B4 1.739(3) . ?
B3 B7 1.738(3) . ?
B3 B8 1.737(3) . ?
B4 H4A 1.1000 . ?
B4 B5 1.784(3) . ?
B4 B8 1.767(3) . ?
B4 B9 1.771(3) . ?
B5 B6 1.785(3) . ?
B5 B9 1.787(3) . ?
B5 B10 1.784(3) . ?
B6 H6A 1.1000 . ?
B6 B10 1.765(3) . ?
B6 B11 1.772(3) . ?
B7 H7A 1.1000 . ?
B7 B8 1.779(3) . ?
B7 B11 1.774(3) . ?
B7 B12 1.780(3) . ?
B8 H8 1.1000 . ?
B8 B9 1.785(3) . ?
B8 B12 1.781(3) . ?
B9 H9 1.1000 . ?
B9 B10 1.785(3) . ?
B9 B12 1.784(3) . ?
B10 H10A 1.1000 . ?
B10 B11 1.780(3) . ?
B10 B12 1.780(3) . ?
B11 H11A 1.1000 . ?
B11 B12 1.772(3) . ?
B12 H12A 1.1000 . ?

loop_
_geom_torsion_atom_site_label_1
_geom_torsion_atom_site_label_2
_geom_torsion_atom_site_label_3
_geom_torsion_atom_site_label_4
_geom_torsion
_geom_torsion_site_symmetry_1
_geom_torsion_site_symmetry_2
_geom_torsion_site_symmetry_3
_geom_torsion_site_symmetry_4
_geom_torsion_publ_flag
C1 C2 B3 B4 35.08(13) . . . . ?
C1 C2 B3 B7 139.18(15) . . . . ?
C1 C2 B3 B8 99.95(15) . . . . ?
C1 C2 B6 B5 -34.51(13) . . . . ?
C1 C2 B6 B10 -97.30(15) . . . . ?
C1 C2 B6 B11 -137.11(15) . . . . ?
C1 C2 B7 B3 -37.10(13) . . . . ?
C1 C2 B7 B8 0.41(19) . . . . ?
C1 C2 B7 B11 102.29(16) . . . . ?
C1 C2 B7 B12 63.02(18) . . . . ?
C1 C2 B11 B6 39.08(14) . . . . ?
C1 C2 B11 B7 -102.50(16) . . . . ?
C1 C2 B11 B10 -0.3(2) . . . . ?
C1 C2 B11 B12 -62.93(19) . . . . ?
C1 C3 C4 C5 -179.4(2) . . . . ?
C1 C3 C8 C7 179.8(2) . . . . ?
C1 C3 C8 C9 -1.9(3) . . . . ?
C1 B3 B4 B5 33.79(12) . . . . ?
C1 B3 B4 B8 136.14(14) . . . . ?
C1 B3 B4 B9 97.10(14) . . . . ?
C1 B3 B7 C2 36.12(14) . . . . ?
C1 B3 B7 B8 -100.90(15) . . . . ?
C1 B3 B7 B11 0.5(2) . . . . ?
C1 B3 B7 B12 -62.25(18) . . . . ?
C1 B3 B8 B4 -38.98(13) . . . . ?
C1 B3 B8 B7 101.06(15) . . . . ?
C1 B3 B8 B9 -0.44(18) . . . . ?
C1 B3 B8 B12 62.42(17) . . . . ?
C1 B4 B5 C14 -104.31(17) . . . . ?
C1 B4 B5 B6 35.01(13) . . . . ?
C1 B4 B5 B9 135.03(15) . . . . ?
C1 B4 B5 B10 97.64(15) . . . . ?
C1 B4 B8 B3 38.05(12) . . . . ?
C1 B4 B8 B7 2.60(17) . . . . ?
C1 B4 B8 B9 -98.20(14) . . . . ?
C1 B4 B8 B12 -60.78(17) . . . . ?
C1 B4 B9 B5 -37.97(13) . . . . ?
C1 B4 B9 B8 99.94(14) . . . . ?
C1 B4 B9 B10 -0.48(18) . . . . ?
C1 B4 B9 B12 62.67(16) . . . . ?
C1 B5 B6 C2 34.96(13) . . . . ?
C1 B5 B6 B10 134.64(15) . . . . ?
C1 B5 B6 B11 96.56(15) . . . . ?
C1 B5 B9 B4 39.05(13) . . . . ?
C1 B5 B9 B8 1.70(18) . . . . ?
C1 B5 B9 B10 -98.94(16) . . . . ?
C1 B5 B9 B12 -61.46(17) . . . . ?
C1 B5 B10 B6 -39.46(13) . . . . ?
C1 B5 B10 B9 99.16(14) . . . . ?
C1 B5 B10 B11 -1.65(19) . . . . ?
C1 B5 B10 B12 61.48(18) . . . . ?
C1 B6 B10 B5 38.12(13) . . . . ?
C1 B6 B10 B9 0.9(2) . . . . ?
C1 B6 B10 B11 -99.55(15) . . . . ?
C1 B6 B10 B12 -62.74(18) . . . . ?
C1 B6 B11 C2 -36.85(13) . . . . ?
C1 B6 B11 B7 -2.8(2) . . . . ?
C1 B6 B11 B10 98.00(15) . . . . ?
C1 B6 B11 B12 60.98(18) . . . . ?
C2 C1 C3 C4 -31.3(3) . . . . ?
C2 C1 C3 C8 149.14(18) . . . . ?
C2 C1 B3 B4 -140.99(14) . . . . ?
C2 C1 B3 B7 -36.43(14) . . . . ?
C2 C1 B3 B8 -101.45(16) . . . . ?
C2 C1 B4 B3 35.86(13) . . . . ?
C2 C1 B4 B5 -104.82(15) . . . . ?
C2 C1 B4 B8 -2.41(17) . . . . ?
C2 C1 B4 B9 -65.41(16) . . . . ?
C2 C1 B5 C14 -149.64(16) . . . . ?
C2 C1 B5 B4 103.05(15) . . . . ?
C2 C1 B5 B6 -37.80(14) . . . . ?
C2 C1 B5 B9 63.92(17) . . . . ?
C2 C1 B5 B10 1.53(18) . . . . ?
C2 C1 B6 B5 139.41(15) . . . . ?
C2 C1 B6 B10 99.79(16) . . . . ?
C2 C1 B6 B11 37.11(14) . . . . ?
C2 B3 B4 C1 -34.79(13) . . . . ?
C2 B3 B4 B5 -1.00(18) . . . . ?
C2 B3 B4 B8 101.35(15) . . . . ?
C2 B3 B4 B9 62.31(17) . . . . ?
C2 B3 B7 B8 -137.02(15) . . . . ?
C2 B3 B7 B11 -35.66(15) . . . . ?
C2 B3 B7 B12 -98.37(16) . . . . ?
C2 B3 B8 B4 -101.57(15) . . . . ?
C2 B3 B8 B7 38.46(14) . . . . ?
C2 B3 B8 B9 -63.04(18) . . . . ?
C2 B3 B8 B12 -0.17(19) . . . . ?
C2 B6 B10 B5 98.62(15) . . . . ?
C2 B6 B10 B9 61.40(19) . . . . ?
C2 B6 B10 B11 -39.05(14) . . . . ?
C2 B6 B10 B12 -2.2(2) . . . . ?
C2 B6 B11 B7 34.06(15) . . . . ?
C2 B6 B11 B10 134.85(16) . . . . ?
C2 B6 B11 B12 97.83(16) . . . . ?
C2 B7 B8 B3 -37.44(13) . . . . ?
C2 B7 B8 B4 -1.88(19) . . . . ?
C2 B7 B8 B9 61.32(17) . . . . ?
C2 B7 B8 B12 98.79(16) . . . . ?
C2 B7 B11 B6 -34.21(15) . . . . ?
C2 B7 B11 B10 -97.28(17) . . . . ?
C2 B7 B11 B12 -135.06(16) . . . . ?
C2 B7 B12 B8 -99.84(15) . . . . ?
C2 B7 B12 B9 -62.35(18) . . . . ?
C2 B7 B12 B10 1.2(2) . . . . ?
C2 B7 B12 B11 38.87(14) . . . . ?
C2 B11 B12 B7 -38.91(14) . . . . ?
C2 B11 B12 B8 -1.9(2) . . . . ?
C2 B11 B12 B9 61.69(19) . . . . ?
C2 B11 B12 B10 98.93(17) . . . . ?
C3 C1 C2 B3 109.07(17) . . . . ?
C3 C1 C2 B6 -107.47(17) . . . . ?
C3 C1 C2 B7 146.49(16) . . . . ?
C3 C1 C2 B11 -147.05(16) . . . . ?
C3 C1 B3 C2 -110.70(18) . . . . ?
C3 C1 B3 B4 108.30(18) . . . . ?
C3 C1 B3 B7 -147.13(17) . . . . ?
C3 C1 B3 B8 147.85(16) . . . . ?
C3 C1 B4 B3 -110.21(16) . . . . ?
C3 C1 B4 B5 109.11(16) . . . . ?
C3 C1 B4 B8 -148.48(14) . . . . ?
C3 C1 B4 B9 148.52(14) . . . . ?
C3 C1 B5 C14 -2.4(2) . . . . ?
C3 C1 B5 B4 -109.76(17) . . . . ?
C3 C1 B5 B6 109.39(17) . . . . ?
C3 C1 B5 B9 -148.88(15) . . . . ?
C3 C1 B5 B10 148.72(16) . . . . ?
C3 C1 B6 C2 111.44(17) . . . . ?
C3 C1 B6 B5 -109.15(17) . . . . ?
C3 C1 B6 B10 -148.77(16) . . . . ?
C3 C1 B6 B11 148.55(16) . . . . ?
C3 C4 C5 C6 -0.6(5) . . . . ?
C3 C8 C9 C10 177.0(2) . . . . ?
C3 C8 C9 C14 -4.3(3) . . . . ?
C4 C3 C8 C7 0.3(3) . . . . ?
C4 C3 C8 C9 178.5(2) . . . . ?
C4 C5 C6 C7 0.6(5) . . . . ?
C5 C6 C7 C8 -0.2(5) . . . . ?
C6 C7 C8 C3 -0.3(4) . . . . ?
C6 C7 C8 C9 -178.6(3) . . . . ?
C7 C8 C9 C10 -4.8(4) . . . . ?
C7 C8 C9 C14 173.9(2) . . . . ?
C8 C3 C4 C5 0.1(4) . . . . ?
C8 C9 C10 C11 177.2(2) . . . . ?
C8 C9 C14 C13 -176.7(2) . . . . ?
C8 C9 C14 B5 6.7(3) . . . . ?
C9 C10 C11 C12 0.0(5) . . . . ?
C9 C14 B5 C1 -3.3(3) . . . . ?
C9 C14 B5 B4 63.2(2) . . . . ?
C9 C14 B5 B6 -71.1(2) . . . . ?
C9 C14 B5 B9 133.90(19) . . . . ?
C9 C14 B5 B10 -145.1(2) . . . . ?
C10 C9 C14 C13 2.0(3) . . . . ?
C10 C9 C14 B5 -174.5(2) . . . . ?
C10 C11 C12 C13 1.2(4) . . . . ?
C11 C12 C13 C14 -0.8(4) . . . . ?
C12 C13 C14 C9 -0.9(3) . . . . ?
C12 C13 C14 B5 175.7(2) . . . . ?
C13 C14 B5 C1 -179.85(17) . . . . ?
C13 C14 B5 B4 -113.4(2) . . . . ?
C13 C14 B5 B6 112.3(2) . . . . ?
C13 C14 B5 B9 -42.6(3) . . . . ?
C13 C14 B5 B10 38.4(3) . . . . ?
C14 C9 C10 C11 -1.6(4) . . . . ?
C14 B5 B6 C1 102.64(17) . . . . ?
C14 B5 B6 C2 137.60(16) . . . . ?
C14 B5 B6 B10 -122.72(18) . . . . ?
C14 B5 B6 B11 -160.80(16) . . . . ?
C14 B5 B9 B4 -101.2(2) . . . . ?
C14 B5 B9 B8 -138.51(18) . . . . ?
C14 B5 B9 B10 120.8(2) . . . . ?
C14 B5 B9 B12 158.33(17) . . . . ?
C14 B5 B10 B6 104.9(2) . . . . ?
C14 B5 B10 B9 -116.4(2) . . . . ?
C14 B5 B10 B11 142.8(2) . . . . ?
C14 B5 B10 B12 -154.12(19) . . . . ?
B3 C1 C2 B6 143.46(15) . . . . ?
B3 C1 C2 B7 37.42(14) . . . . ?
B3 C1 C2 B11 103.89(16) . . . . ?
B3 C1 C3 C4 40.0(3) . . . . ?
B3 C1 C3 C8 -139.54(19) . . . . ?
B3 C1 B4 B5 -140.68(14) . . . . ?
B3 C1 B4 B8 -38.27(12) . . . . ?
B3 C1 B4 B9 -101.27(14) . . . . ?
B3 C1 B5 C14 144.36(16) . . . . ?
B3 C1 B5 B4 37.05(14) . . . . ?
B3 C1 B5 B6 -103.80(16) . . . . ?
B3 C1 B5 B9 -2.08(19) . . . . ?
B3 C1 B5 B10 -64.47(17) . . . . ?
B3 C1 B6 C2 -33.92(14) . . . . ?
B3 C1 B6 B5 105.49(15) . . . . ?
B3 C1 B6 B10 65.87(18) . . . . ?
B3 C1 B6 B11 3.19(19) . . . . ?
B3 C2 B6 C1 33.81(13) . . . . ?
B3 C2 B6 B5 -0.7(2) . . . . ?
B3 C2 B6 B10 -63.49(19) . . . . ?
B3 C2 B6 B11 -103.30(17) . . . . ?
B3 C2 B7 B8 37.51(13) . . . . ?
B3 C2 B7 B11 139.40(16) . . . . ?
B3 C2 B7 B12 100.12(16) . . . . ?
B3 C2 B11 B6 103.91(17) . . . . ?
B3 C2 B11 B7 -37.68(15) . . . . ?
B3 C2 B11 B10 64.56(19) . . . . ?
B3 C2 B11 B12 1.9(2) . . . . ?
B3 B4 B5 C1 -34.44(12) . . . . ?
B3 B4 B5 C14 -138.75(16) . . . . ?
B3 B4 B5 B6 0.57(18) . . . . ?
B3 B4 B5 B9 100.59(15) . . . . ?
B3 B4 B5 B10 63.20(17) . . . . ?
B3 B4 B8 B7 -35.45(13) . . . . ?
B3 B4 B8 B9 -136.25(15) . . . . ?
B3 B4 B8 B12 -98.83(16) . . . . ?
B3 B4 B9 B5 -99.43(15) . . . . ?
B3 B4 B9 B8 38.49(13) . . . . ?
B3 B4 B9 B10 -61.93(17) . . . . ?
B3 B4 B9 B12 1.22(18) . . . . ?
B3 B7 B8 B4 35.56(13) . . . . ?
B3 B7 B8 B9 98.76(14) . . . . ?
B3 B7 B8 B12 136.23(15) . . . . ?
B3 B7 B11 C2 35.69(14) . . . . ?
B3 B7 B11 B6 1.5(2) . . . . ?
B3 B7 B11 B10 -61.59(19) . . . . ?
B3 B7 B11 B12 -99.37(16) . . . . ?
B3 B7 B12 B8 -38.25(13) . . . . ?
B3 B7 B12 B9 -0.77(19) . . . . ?
B3 B7 B12 B10 62.75(18) . . . . ?
B3 B7 B12 B11 100.45(16) . . . . ?
B3 B8 B9 B4 -38.39(13) . . . . ?
B3 B8 B9 B5 -0.78(19) . . . . ?
B3 B8 B9 B10 62.44(17) . . . . ?
B3 B8 B9 B12 99.73(16) . . . . ?
B3 B8 B12 B7 38.28(13) . . . . ?
B3 B8 B12 B9 -99.82(15) . . . . ?
B3 B8 B12 B10 -62.32(19) . . . . ?
B3 B8 B12 B11 1.3(2) . . . . ?
B4 C1 C2 B3 -36.14(13) . . . . ?
B4 C1 C2 B6 107.32(14) . . . . ?
B4 C1 C2 B7 1.28(18) . . . . ?
B4 C1 C2 B11 67.75(17) . . . . ?
B4 C1 C3 C4 111.3(2) . . . . ?
B4 C1 C3 C8 -68.3(2) . . . . ?
B4 C1 B3 C2 140.99(14) . . . . ?
B4 C1 B3 B7 104.57(15) . . . . ?
B4 C1 B3 B8 39.54(13) . . . . ?
B4 C1 B5 C14 107.31(17) . . . . ?
B4 C1 B5 B6 -140.85(14) . . . . ?
B4 C1 B5 B9 -39.13(13) . . . . ?
B4 C1 B5 B10 -101.52(14) . . . . ?
B4 C1 B6 C2 -101.08(15) . . . . ?
B4 C1 B6 B5 38.33(14) . . . . ?
B4 C1 B6 B10 -1.29(19) . . . . ?
B4 C1 B6 B11 -63.97(18) . . . . ?
B4 B3 B7 C2 99.95(16) . . . . ?
B4 B3 B7 B8 -37.07(14) . . . . ?
B4 B3 B7 B11 64.29(19) . . . . ?
B4 B3 B7 B12 1.58(19) . . . . ?
B4 B3 B8 B7 140.04(15) . . . . ?
B4 B3 B8 B9 38.54(13) . . . . ?
B4 B3 B8 B12 101.40(15) . . . . ?
B4 B5 B6 C1 -34.90(12) . . . . ?
B4 B5 B6 C2 0.06(18) . . . . ?
B4 B5 B6 B10 99.75(15) . . . . ?
B4 B5 B6 B11 61.66(17) . . . . ?
B4 B5 B9 B8 -37.35(13) . . . . ?
B4 B5 B9 B10 -138.00(15) . . . . ?
B4 B5 B9 B12 -100.51(15) . . . . ?
B4 B5 B10 B6 -101.47(15) . . . . ?
B4 B5 B10 B9 37.15(14) . . . . ?
B4 B5 B10 B11 -63.65(18) . . . . ?
B4 B5 B10 B12 -0.5(2) . . . . ?
B4 B8 B9 B5 37.61(13) . . . . ?
B4 B8 B9 B10 100.83(15) . . . . ?
B4 B8 B9 B12 138.12(15) . . . . ?
B4 B8 B12 B7 100.79(16) . . . . ?
B4 B8 B12 B9 -37.31(14) . . . . ?
B4 B8 B12 B10 0.2(2) . . . . ?
B4 B8 B12 B11 63.84(19) . . . . ?
B4 B9 B10 B5 -37.61(13) . . . . ?
B4 B9 B10 B6 -0.3(2) . . . . ?
B4 B9 B10 B11 63.27(18) . . . . ?
B4 B9 B10 B12 100.25(15) . . . . ?
B4 B9 B12 B7 -0.28(19) . . . . ?
B4 B9 B12 B8 37.15(13) . . . . ?
B4 B9 B12 B10 -100.98(15) . . . . ?
B4 B9 B12 B11 -63.71(18) . . . . ?
B5 C1 C2 B3 -104.71(15) . . . . ?
B5 C1 C2 B6 38.75(14) . . . . ?
B5 C1 C2 B7 -67.29(17) . . . . ?
B5 C1 C2 B11 -0.83(19) . . . . ?
B5 C1 C3 C4 -175.53(18) . . . . ?
B5 C1 C3 C8 4.9(3) . . . . ?
B5 C1 B3 C2 103.08(16) . . . . ?
B5 C1 B3 B4 -37.91(14) . . . . ?
B5 C1 B3 B7 66.66(18) . . . . ?
B5 C1 B3 B8 1.63(19) . . . . ?
B5 C1 B4 B3 140.68(14) . . . . ?
B5 C1 B4 B8 102.42(14) . . . . ?
B5 C1 B4 B9 39.41(13) . . . . ?
B5 C1 B6 C2 -139.41(15) . . . . ?
B5 C1 B6 B10 -39.62(14) . . . . ?
B5 C1 B6 B11 -102.30(16) . . . . ?
B5 B4 B8 B3 98.31(15) . . . . ?
B5 B4 B8 B7 62.86(18) . . . . ?
B5 B4 B8 B9 -37.94(14) . . . . ?
B5 B4 B8 B12 -0.52(19) . . . . ?
B5 B4 B9 B8 137.92(15) . . . . ?
B5 B4 B9 B10 37.49(14) . . . . ?
B5 B4 B9 B12 100.65(16) . . . . ?
B5 B6 B10 B9 -37.22(14) . . . . ?
B5 B6 B10 B11 -137.67(15) . . . . ?
B5 B6 B10 B12 -100.87(16) . . . . ?
B5 B6 B11 C2 -96.80(15) . . . . ?
B5 B6 B11 B7 -62.75(19) . . . . ?
B5 B6 B11 B10 38.04(13) . . . . ?
B5 B6 B11 B12 1.03(19) . . . . ?
B5 B9 B10 B6 37.34(14) . . . . ?
B5 B9 B10 B11 100.88(16) . . . . ?
B5 B9 B10 B12 137.86(15) . . . . ?
B5 B9 B12 B7 63.18(18) . . . . ?
B5 B9 B12 B8 100.61(14) . . . . ?
B5 B9 B12 B10 -37.52(13) . . . . ?
B5 B9 B12 B11 -0.25(19) . . . . ?
B5 B10 B11 C2 1.2(2) . . . . ?
B5 B10 B11 B6 -38.00(14) . . . . ?
B5 B10 B11 B7 62.88(19) . . . . ?
B5 B10 B11 B12 100.71(16) . . . . ?
B5 B10 B12 B7 -63.18(19) . . . . ?
B5 B10 B12 B8 0.2(2) . . . . ?
B5 B10 B12 B9 37.71(14) . . . . ?
B5 B10 B12 B11 -100.79(16) . . . . ?
B6 C1 C2 B3 -143.46(15) . . . . ?
B6 C1 C2 B7 -106.04(16) . . . . ?
B6 C1 C2 B11 -39.58(14) . . . . ?
B6 C1 C3 C4 -102.6(2) . . . . ?
B6 C1 C3 C8 77.9(2) . . . . ?
B6 C1 B3 C2 34.09(14) . . . . ?
B6 C1 B3 B4 -106.91(15) . . . . ?
B6 C1 B3 B7 -2.34(19) . . . . ?
B6 C1 B3 B8 -67.36(18) . . . . ?
B6 C1 B4 B3 102.40(15) . . . . ?
B6 C1 B4 B5 -38.28(14) . . . . ?
B6 C1 B4 B8 64.13(17) . . . . ?
B6 C1 B4 B9 1.13(18) . . . . ?
B6 C1 B5 C14 -111.84(18) . . . . ?
B6 C1 B5 B4 140.85(14) . . . . ?
B6 C1 B5 B9 101.73(15) . . . . ?
B6 C1 B5 B10 39.33(13) . . . . ?
B6 C2 B3 C1 -33.98(14) . . . . ?
B6 C2 B3 B4 1.1(2) . . . . ?
B6 C2 B3 B7 105.20(17) . . . . ?
B6 C2 B3 B8 65.97(18) . . . . ?
B6 C2 B7 B3 -102.84(17) . . . . ?
B6 C2 B7 B8 -65.33(19) . . . . ?
B6 C2 B7 B11 36.56(16) . . . . ?
B6 C2 B7 B12 -2.7(2) . . . . ?
B6 C2 B11 B7 -141.59(16) . . . . ?
B6 C2 B11 B10 -39.35(15) . . . . ?
B6 C2 B11 B12 -102.02(17) . . . . ?
B6 B5 B9 B4 101.39(14) . . . . ?
B6 B5 B9 B8 64.04(17) . . . . ?
B6 B5 B9 B10 -36.60(13) . . . . ?
B6 B5 B9 B12 0.88(17) . . . . ?
B6 B5 B10 B9 138.62(15) . . . . ?
B6 B5 B10 B11 37.82(14) . . . . ?
B6 B5 B10 B12 100.94(17) . . . . ?
B6 B10 B11 C2 39.18(14) . . . . ?
B6 B10 B11 B7 100.89(16) . . . . ?
B6 B10 B11 B12 138.72(15) . . . . ?
B6 B10 B12 B7 0.7(2) . . . . ?
B6 B10 B12 B8 64.1(2) . . . . ?
B6 B10 B12 B9 101.57(16) . . . . ?
B6 B10 B12 B11 -36.93(15) . . . . ?
B6 B11 B12 B7 -101.07(16) . . . . ?
B6 B11 B12 B8 -64.11(19) . . . . ?
B6 B11 B12 B9 -0.5(2) . . . . ?
B6 B11 B12 B10 36.77(14) . . . . ?
B7 C2 B3 C1 -139.18(15) . . . . ?
B7 C2 B3 B4 -104.10(15) . . . . ?
B7 C2 B3 B8 -39.23(14) . . . . ?
B7 C2 B6 C1 100.45(17) . . . . ?
B7 C2 B6 B5 65.93(19) . . . . ?
B7 C2 B6 B10 3.2(2) . . . . ?
B7 C2 B6 B11 -36.66(15) . . . . ?
B7 C2 B11 B6 141.59(16) . . . . ?
B7 C2 B11 B10 102.24(17) . . . . ?
B7 C2 B11 B12 39.57(15) . . . . ?
B7 B3 B4 C1 -98.87(15) . . . . ?
B7 B3 B4 B5 -65.08(17) . . . . ?
B7 B3 B4 B8 37.27(14) . . . . ?
B7 B3 B4 B9 -1.77(19) . . . . ?
B7 B3 B8 B4 -140.04(15) . . . . ?
B7 B3 B8 B9 -101.50(16) . . . . ?
B7 B3 B8 B12 -38.63(14) . . . . ?
B7 B8 B9 B4 -100.67(15) . . . . ?
B7 B8 B9 B5 -63.06(17) . . . . ?
B7 B8 B9 B10 0.16(18) . . . . ?
B7 B8 B9 B12 37.45(14) . . . . ?
B7 B8 B12 B9 -138.10(15) . . . . ?
B7 B8 B12 B10 -100.60(17) . . . . ?
B7 B8 B12 B11 -36.95(15) . . . . ?
B7 B11 B12 B8 36.96(14) . . . . ?
B7 B11 B12 B9 100.60(16) . . . . ?
B7 B11 B12 B10 137.84(15) . . . . ?
B8 B3 B4 C1 -136.14(14) . . . . ?
B8 B3 B4 B5 -102.35(14) . . . . ?
B8 B3 B4 B9 -39.04(13) . . . . ?
B8 B3 B7 C2 137.02(15) . . . . ?
B8 B3 B7 B11 101.36(17) . . . . ?
B8 B3 B7 B12 38.65(14) . . . . ?
B8 B4 B5 C1 -96.99(15) . . . . ?
B8 B4 B5 C14 158.70(16) . . . . ?
B8 B4 B5 B6 -61.98(17) . . . . ?
B8 B4 B5 B9 38.04(14) . . . . ?
B8 B4 B5 B10 0.65(19) . . . . ?
B8 B4 B9 B5 -137.92(15) . . . . ?
B8 B4 B9 B10 -100.42(16) . . . . ?
B8 B4 B9 B12 -37.27(14) . . . . ?
B8 B7 B11 C2 98.07(16) . . . . ?
B8 B7 B11 B6 63.86(19) . . . . ?
B8 B7 B11 B10 0.8(2) . . . . ?
B8 B7 B11 B12 -36.99(14) . . . . ?
B8 B7 B12 B9 37.49(14) . . . . ?
B8 B7 B12 B10 101.00(16) . . . . ?
B8 B7 B12 B11 138.71(16) . . . . ?
B8 B9 B10 B5 -100.56(14) . . . . ?
B8 B9 B10 B6 -63.22(18) . . . . ?
B8 B9 B10 B11 0.32(19) . . . . ?
B8 B9 B10 B12 37.31(13) . . . . ?
B8 B9 B12 B7 -37.43(14) . . . . ?
B8 B9 B12 B10 -138.13(15) . . . . ?
B8 B9 B12 B11 -100.86(16) . . . . ?
B9 B4 B5 C1 -135.03(15) . . . . ?
B9 B4 B5 C14 120.66(18) . . . . ?
B9 B4 B5 B6 -100.02(16) . . . . ?
B9 B4 B5 B10 -37.39(14) . . . . ?
B9 B4 B8 B3 136.25(15) . . . . ?
B9 B4 B8 B7 100.80(16) . . . . ?
B9 B4 B8 B12 37.42(14) . . . . ?
B9 B5 B6 C1 -97.74(14) . . . . ?
B9 B5 B6 C2 -62.78(17) . . . . ?
B9 B5 B6 B10 36.90(13) . . . . ?
B9 B5 B6 B11 -1.18(18) . . . . ?
B9 B5 B10 B6 -138.62(15) . . . . ?
B9 B5 B10 B11 -100.80(16) . . . . ?
B9 B5 B10 B12 -37.68(14) . . . . ?
B9 B8 B12 B7 138.10(15) . . . . ?
B9 B8 B12 B10 37.50(14) . . . . ?
B9 B8 B12 B11 101.15(17) . . . . ?
B9 B10 B11 C2 -62.39(19) . . . . ?
B9 B10 B11 B6 -101.57(15) . . . . ?
B9 B10 B11 B7 -0.7(2) . . . . ?
B9 B10 B11 B12 37.14(14) . . . . ?
B9 B10 B12 B7 -100.88(16) . . . . ?
B9 B10 B12 B8 -37.50(14) . . . . ?
B9 B10 B12 B11 -138.49(15) . . . . ?
B10 B5 B6 C1 -134.64(15) . . . . ?
B10 B5 B6 C2 -99.69(16) . . . . ?
B10 B5 B6 B11 -38.09(14) . . . . ?
B10 B5 B9 B4 138.00(15) . . . . ?
B10 B5 B9 B8 100.64(16) . . . . ?
B10 B5 B9 B12 37.49(14) . . . . ?
B10 B6 B11 C2 -134.85(16) . . . . ?
B10 B6 B11 B7 -100.79(17) . . . . ?
B10 B6 B11 B12 -37.01(14) . . . . ?
B10 B9 B12 B7 100.70(16) . . . . ?
B10 B9 B12 B8 138.13(15) . . . . ?
B10 B9 B12 B11 37.27(14) . . . . ?
B10 B11 B12 B7 -137.84(15) . . . . ?
B10 B11 B12 B8 -100.88(16) . . . . ?
B10 B11 B12 B9 -37.25(14) . . . . ?
B11 C2 B3 C1 -101.05(16) . . . . ?
B11 C2 B3 B4 -65.98(18) . . . . ?
B11 C2 B3 B7 38.13(15) . . . . ?
B11 C2 B3 B8 -1.1(2) . . . . ?
B11 C2 B6 C1 137.11(15) . . . . ?
B11 C2 B6 B5 102.59(16) . . . . ?
B11 C2 B6 B10 39.81(15) . . . . ?
B11 C2 B7 B3 -139.40(16) . . . . ?
B11 C2 B7 B8 -101.88(17) . . . . ?
B11 C2 B7 B12 -39.28(15) . . . . ?
B11 B6 B10 B5 137.67(15) . . . . ?
B11 B6 B10 B9 100.45(17) . . . . ?
B11 B6 B10 B12 36.81(14) . . . . ?
B11 B7 B8 B3 -99.34(16) . . . . ?
B11 B7 B8 B4 -63.79(18) . . . . ?
B11 B7 B8 B9 -0.59(19) . . . . ?
B11 B7 B8 B12 36.88(14) . . . . ?
B11 B7 B12 B8 -138.71(16) . . . . ?
B11 B7 B12 B9 -101.22(16) . . . . ?
B11 B7 B12 B10 -37.70(15) . . . . ?
B11 B10 B12 B7 37.61(14) . . . . ?
B11 B10 B12 B8 101.00(16) . . . . ?
B11 B10 B12 B9 138.49(15) . . . . ?
B12 B7 B8 B3 -136.23(15) . . . . ?
B12 B7 B8 B4 -100.67(15) . . . . ?
B12 B7 B8 B9 -37.47(13) . . . . ?
B12 B7 B11 C2 135.06(16) . . . . ?
B12 B7 B11 B6 100.85(17) . . . . ?
B12 B7 B11 B10 37.78(15) . . . . ?
B12 B8 B9 B4 -138.12(15) . . . . ?
B12 B8 B9 B5 -100.51(16) . . . . ?
B12 B8 B9 B10 -37.29(14) . . . . ?
B12 B9 B10 B5 -137.86(15) . . . . ?
B12 B9 B10 B6 -100.52(17) . . . . ?
B12 B9 B10 B11 -36.98(14) . . . . ?
B12 B10 B11 C2 -99.53(16) . . . . ?
B12 B10 B11 B6 -138.72(15) . . . . ?
B12 B10 B11 B7 -37.83(14) . . . . ?
